data_4118730
loop_
_publ_author_name
'Dmitry Tsvelikhovsky'
'Stephen L. Buchwald'

_publ_section_title
;
 Correction to Synthesis of Heterocycles via Pd-Ligand Controlled
 Cyclization of 2-Chloro-N-(2-vinyl)aniline: Preparation of Carbazoles,
 Indoles, Dibenzazepines, and Acridines
;
_journal_name_full 'Journal of the American Chemical Society'
_journal_page_first 16917
_journal_page_last 16917
_journal_paper_doi 10.1021/ja3066094
_journal_volume 134
_journal_year 2012
_chemical_formula_sum 'C28 H22 N2'
_chemical_formula_weight 386.48
_chemical_name_systematic
; 
 ? 
;
_space_group_IT_number 14
_symmetry_cell_setting monoclinic
_symmetry_space_group_name_Hall '-P 2ybc'
_symmetry_space_group_name_H-M 'P 1 21/c 1'
_atom_sites_solution_hydrogens geom
_atom_sites_solution_primary direct
_atom_sites_solution_secondary difmap
_audit_creation_method SHELXL-97
_cell_angle_alpha 90.00
_cell_angle_beta 100.168(2)
_cell_angle_gamma 90.00
_cell_formula_units_Z 4
_cell_length_a 9.4506(4)
_cell_length_b 10.3663(5)
_cell_length_c 20.9206(10)
_cell_measurement_reflns_used 9885
_cell_measurement_temperature 100(2)
_cell_measurement_theta_max 69.54
_cell_measurement_theta_min 4.29
_cell_volume 2017.35(16)
_computing_cell_refinement 'SAINT 7.46A (Bruker-AXS, 2011)'
_computing_data_collection 'APEX2 v2011.4.0 (Bruker-AXS, 2011)'
_computing_data_reduction 'SAINT 7.46A (Bruker-AXS, 2011)'
_computing_molecular_graphics 'Bruker SHELXTL'
_computing_publication_material 'Bruker SHELXTL'
_computing_structure_refinement 'SHELXL-97 (Sheldrick, 2008)'
_computing_structure_solution 'SHELXS-97 (Sheldrick, 2008)'
_diffrn_ambient_temperature 100(2)
_diffrn_detector_area_resol_mean 8.3
_diffrn_measured_fraction_theta_full 0.999
_diffrn_measured_fraction_theta_max 0.999
_diffrn_measurement_device_type 'Bruker Smart APEX CCD'
_diffrn_measurement_method '\f and \w scans'
_diffrn_radiation_monochromator graphite
_diffrn_radiation_source 'fine-focus sealed tube'
_diffrn_radiation_type CuK\a
_diffrn_radiation_wavelength 1.54178
_diffrn_reflns_av_R_equivalents 0.0284
_diffrn_reflns_av_sigmaI/netI 0.0115
_diffrn_reflns_limit_h_max 11
_diffrn_reflns_limit_h_min -11
_diffrn_reflns_limit_k_max 12
_diffrn_reflns_limit_k_min -12
_diffrn_reflns_limit_l_max 25
_diffrn_reflns_limit_l_min -25
_diffrn_reflns_number 42065
_diffrn_reflns_theta_full 69.29
_diffrn_reflns_theta_max 69.29
_diffrn_reflns_theta_min 4.29
_exptl_absorpt_coefficient_mu 0.571
_exptl_absorpt_correction_T_max 0.9193
_exptl_absorpt_correction_T_min 0.8039
_exptl_absorpt_correction_type multi-scan
_exptl_absorpt_process_details 'SADABS (Sheldrick, 2009)'
_exptl_crystal_colour yellow
_exptl_crystal_density_diffrn 1.272
_exptl_crystal_description block
_exptl_crystal_F_000 816
_exptl_crystal_size_max 0.40
_exptl_crystal_size_mid 0.25
_exptl_crystal_size_min 0.15
_refine_diff_density_max 0.196
_refine_diff_density_min -0.214
_refine_diff_density_rms 0.043
_refine_ls_extinction_method none
_refine_ls_goodness_of_fit_ref 1.051
_refine_ls_hydrogen_treatment mixed
_refine_ls_matrix_type full
_refine_ls_number_parameters 274
_refine_ls_number_reflns 3774
_refine_ls_number_restraints 1
_refine_ls_restrained_S_all 1.051
_refine_ls_R_factor_all 0.0373
_refine_ls_R_factor_gt 0.0363
_refine_ls_shift/su_max 0.000
_refine_ls_shift/su_mean 0.000
_refine_ls_structure_factor_coef Fsqd
_refine_ls_weighting_details 'calc w=1/[\s^2^(Fo^2^)+(0.0481P)^2^+0.7543P] where P=(Fo^2^+2Fc^2^)/3'
_refine_ls_weighting_scheme calc
_refine_ls_wR_factor_gt 0.0910
_refine_ls_wR_factor_ref 0.0920
_reflns_number_gt 3629
_reflns_number_total 3774
_reflns_threshold_expression >2sigma(I)
_cod_data_source_file ja3066094_si_002.cif
_cod_data_source_block d12005
_cod_database_code 4118730

loop_
_symmetry_equiv_pos_as_xyz
'x, y, z'
'-x, y+1/2, -z+1/2'
'-x, -y, -z'
'x, -y-1/2, z-1/2'

loop_
_atom_site_label
_atom_site_type_symbol
_atom_site_fract_x
_atom_site_fract_y
_atom_site_fract_z
_atom_site_U_iso_or_equiv
_atom_site_adp_type
_atom_site_occupancy
_atom_site_symmetry_multiplicity
_atom_site_calc_flag
_atom_site_refinement_flags
N1 N 0.42459(10) 0.39039(9) 0.15712(4) 0.0188(2) Uani 1 1 d D
H1 H 0.3411(14) 0.3809(13) 0.1693(6) 0.023 Uiso 1 1 d D
C1 C 0.43610(11) 0.31398(10) 0.10234(5) 0.0176(2) Uani 1 1 d .
C2 C 0.49461(12) 0.36000(11) 0.04990(5) 0.0202(2) Uani 1 1 d .
H2 H 0.5345 0.4443 0.0515 0.024 Uiso 1 1 calc R
C3 C 0.49502(13) 0.28338(11) -0.00464(5) 0.0230(2) Uani 1 1 d .
H3 H 0.5360 0.3153 -0.0399 0.028 Uiso 1 1 calc R
C4 C 0.43579(13) 0.16047(11) -0.00782(5) 0.0242(2) Uani 1 1 d .
H4 H 0.4329 0.1092 -0.0457 0.029 Uiso 1 1 calc R
C5 C 0.38096(12) 0.11328(11) 0.04475(6) 0.0225(2) Uani 1 1 d .
H5 H 0.3421 0.0286 0.0427 0.027 Uiso 1 1 calc R
C6 C 0.38136(11) 0.18701(10) 0.10070(5) 0.0190(2) Uani 1 1 d .
C7 C 0.32807(12) 0.13405(11) 0.15739(6) 0.0217(2) Uani 1 1 d .
H7 H 0.3770 0.1593 0.1991 0.026 Uiso 1 1 calc R
C8 C 0.21786(13) 0.05438(12) 0.15512(7) 0.0292(3) Uani 1 1 d .
H8A H 0.1658 0.0267 0.1144 0.035 Uiso 1 1 calc R
H8B H 0.1908 0.0249 0.1942 0.035 Uiso 1 1 calc R
C11 C 0.38489(11) 0.61762(10) 0.17712(5) 0.0173(2) Uani 1 1 d .
C12 C 0.47676(11) 0.51747(10) 0.16494(5) 0.0173(2) Uani 1 1 d .
C13 C 0.62085(12) 0.54551(11) 0.16283(5) 0.0197(2) Uani 1 1 d .
H13 H 0.6849 0.4777 0.1570 0.024 Uiso 1 1 calc R
C14 C 0.67068(12) 0.67149(11) 0.16927(5) 0.0217(2) Uani 1 1 d .
H14 H 0.7678 0.6898 0.1663 0.026 Uiso 1 1 calc R
C15 C 0.57927(12) 0.77129(11) 0.17998(5) 0.0213(2) Uani 1 1 d .
H15 H 0.6133 0.8577 0.1838 0.026 Uiso 1 1 calc R
C16 C 0.43803(12) 0.74359(11) 0.18506(5) 0.0196(2) Uani 1 1 d .
H16 H 0.3766 0.8112 0.1941 0.024 Uiso 1 1 calc R
N2 N 0.23888(9) 0.58347(9) 0.18111(4) 0.0184(2) Uani 1 1 d .
C21 C 0.12729(12) 0.61502(11) 0.12755(5) 0.0199(2) Uani 1 1 d .
C22 C 0.13605(13) 0.72518(12) 0.09021(6) 0.0251(3) Uani 1 1 d .
H22 H 0.2154 0.7820 0.1014 0.030 Uiso 1 1 calc R
C23 C 0.03025(14) 0.75309(13) 0.03689(6) 0.0305(3) Uani 1 1 d .
H23 H 0.0382 0.8283 0.0118 0.037 Uiso 1 1 calc R
C24 C -0.08656(13) 0.67180(14) 0.02019(6) 0.0317(3) Uani 1 1 d .
H24 H -0.1605 0.6921 -0.0154 0.038 Uiso 1 1 calc R
C25 C -0.09420(13) 0.56086(13) 0.05590(6) 0.0288(3) Uani 1 1 d .
H25 H -0.1732 0.5041 0.0437 0.035 Uiso 1 1 calc R
C26 C 0.01113(12) 0.52934(12) 0.10967(5) 0.0230(2) Uani 1 1 d .
C27 C -0.00158(12) 0.40586(12) 0.14200(6) 0.0260(3) Uani 1 1 d .
H27 H -0.0475 0.3385 0.1153 0.031 Uiso 1 1 calc R
C28 C 0.04326(12) 0.37603(11) 0.20436(6) 0.0245(3) Uani 1 1 d .
H28 H 0.0273 0.2898 0.2167 0.029 Uiso 1 1 calc R
C29 C 0.11427(11) 0.46165(11) 0.25585(5) 0.0201(2) Uani 1 1 d .
C30 C 0.09516(12) 0.43739(11) 0.31962(6) 0.0231(2) Uani 1 1 d .
H30 H 0.0350 0.3680 0.3276 0.028 Uiso 1 1 calc R
C31 C 0.16130(12) 0.51156(12) 0.37130(6) 0.0244(3) Uani 1 1 d .
H31 H 0.1468 0.4930 0.4141 0.029 Uiso 1 1 calc R
C32 C 0.24891(12) 0.61324(12) 0.35997(6) 0.0233(2) Uani 1 1 d .
H32 H 0.2945 0.6649 0.3951 0.028 Uiso 1 1 calc R
C33 C 0.27016(11) 0.63967(11) 0.29710(5) 0.0207(2) Uani 1 1 d .
H33 H 0.3299 0.7098 0.2897 0.025 Uiso 1 1 calc R
C34 C 0.20491(11) 0.56452(10) 0.24472(5) 0.0179(2) Uani 1 1 d .

loop_
_atom_site_aniso_label
_atom_site_aniso_U_11
_atom_site_aniso_U_22
_atom_site_aniso_U_33
_atom_site_aniso_U_23
_atom_site_aniso_U_13
_atom_site_aniso_U_12
N1 0.0193(5) 0.0183(5) 0.0200(5) -0.0020(3) 0.0065(4) -0.0023(4)
C1 0.0158(5) 0.0186(5) 0.0169(5) -0.0007(4) -0.0010(4) 0.0029(4)
C2 0.0230(5) 0.0175(5) 0.0194(5) 0.0006(4) 0.0017(4) 0.0012(4)
C3 0.0275(6) 0.0241(6) 0.0172(5) 0.0020(4) 0.0034(4) 0.0047(5)
C4 0.0283(6) 0.0234(6) 0.0193(5) -0.0050(4) -0.0004(4) 0.0052(5)
C5 0.0218(5) 0.0178(5) 0.0259(6) -0.0025(4) -0.0012(4) 0.0015(4)
C6 0.0151(5) 0.0190(5) 0.0213(5) 0.0003(4) -0.0011(4) 0.0023(4)
C7 0.0212(5) 0.0187(5) 0.0246(6) -0.0008(4) 0.0027(4) 0.0008(4)
C8 0.0268(6) 0.0264(6) 0.0352(7) -0.0017(5) 0.0075(5) -0.0046(5)
C11 0.0167(5) 0.0209(5) 0.0138(5) 0.0002(4) 0.0016(4) -0.0008(4)
C12 0.0204(5) 0.0189(5) 0.0123(5) -0.0005(4) 0.0021(4) -0.0016(4)
C13 0.0189(5) 0.0234(6) 0.0168(5) -0.0026(4) 0.0035(4) 0.0009(4)
C14 0.0187(5) 0.0290(6) 0.0179(5) -0.0029(4) 0.0044(4) -0.0058(4)
C15 0.0265(6) 0.0203(5) 0.0171(5) -0.0022(4) 0.0038(4) -0.0066(4)
C16 0.0224(5) 0.0193(5) 0.0167(5) -0.0013(4) 0.0024(4) 0.0006(4)
N2 0.0156(4) 0.0213(5) 0.0178(4) -0.0008(4) 0.0021(3) -0.0005(4)
C21 0.0183(5) 0.0236(6) 0.0175(5) -0.0039(4) 0.0026(4) 0.0049(4)
C22 0.0267(6) 0.0243(6) 0.0232(6) -0.0027(5) 0.0013(5) 0.0036(5)
C23 0.0366(7) 0.0308(6) 0.0230(6) 0.0006(5) 0.0023(5) 0.0118(5)
C24 0.0253(6) 0.0452(8) 0.0220(6) -0.0051(5) -0.0026(5) 0.0142(5)
C25 0.0179(5) 0.0422(7) 0.0252(6) -0.0098(5) 0.0012(5) 0.0032(5)
C26 0.0180(5) 0.0298(6) 0.0217(5) -0.0072(5) 0.0048(4) 0.0025(4)
C27 0.0187(5) 0.0295(6) 0.0301(6) -0.0098(5) 0.0050(5) -0.0058(5)
C28 0.0196(5) 0.0218(6) 0.0334(6) -0.0025(5) 0.0079(5) -0.0028(4)
C29 0.0140(5) 0.0204(5) 0.0260(6) 0.0009(4) 0.0040(4) 0.0036(4)
C30 0.0167(5) 0.0241(6) 0.0297(6) 0.0046(5) 0.0074(4) 0.0026(4)
C31 0.0198(5) 0.0329(6) 0.0213(6) 0.0047(5) 0.0061(4) 0.0063(5)
C32 0.0192(5) 0.0296(6) 0.0205(5) -0.0019(4) 0.0020(4) 0.0042(5)
C33 0.0175(5) 0.0219(5) 0.0225(5) 0.0001(4) 0.0030(4) 0.0017(4)
C34 0.0144(5) 0.0191(5) 0.0199(5) 0.0013(4) 0.0024(4) 0.0043(4)

loop_
_atom_type_symbol
_atom_type_description
_atom_type_scat_dispersion_real
_atom_type_scat_dispersion_imag
_atom_type_scat_source
C C 0.0181 0.0091 'International Tables Vol C Tables 4.2.6.8 and 6.1.1.4'
H H 0.0000 0.0000 'International Tables Vol C Tables 4.2.6.8 and 6.1.1.4'
N N 0.0311 0.0180 'International Tables Vol C Tables 4.2.6.8 and 6.1.1.4'

loop_
_geom_angle_atom_site_label_1
_geom_angle_atom_site_label_2
_geom_angle_atom_site_label_3
_geom_angle
C12 N1 C1 122.95(9)
C12 N1 H1 112.8(9)
C1 N1 H1 112.0(9)
C2 C1 C6 119.55(10)
C2 C1 N1 122.92(10)
C6 C1 N1 117.51(10)
C3 C2 C1 120.54(10)
C3 C2 H2 119.7
C1 C2 H2 119.7
C4 C3 C2 120.26(11)
C4 C3 H3 119.9
C2 C3 H3 119.9
C5 C4 C3 119.35(10)
C5 C4 H4 120.3
C3 C4 H4 120.3
C4 C5 C6 121.73(11)
C4 C5 H5 119.1
C6 C5 H5 119.1
C5 C6 C1 118.48(10)
C5 C6 C7 121.30(10)
C1 C6 C7 120.21(10)
C8 C7 C6 125.60(11)
C8 C7 H7 117.2
C6 C7 H7 117.2
C7 C8 H8A 120.0
C7 C8 H8B 120.0
H8A C8 H8B 120.0
C16 C11 C12 119.41(10)
C16 C11 N2 123.36(10)
C12 C11 N2 117.23(9)
C13 C12 C11 119.18(10)
C13 C12 N1 120.91(10)
C11 C12 N1 119.88(9)
C14 C13 C12 120.51(10)
C14 C13 H13 119.7
C12 C13 H13 119.7
C13 C14 C15 120.41(10)
C13 C14 H14 119.8
C15 C14 H14 119.8
C16 C15 C14 119.45(10)
C16 C15 H15 120.3
C14 C15 H15 120.3
C15 C16 C11 120.94(10)
C15 C16 H16 119.5
C11 C16 H16 119.5
C21 N2 C34 120.07(8)
C21 N2 C11 118.57(9)
C34 N2 C11 117.39(8)
C22 C21 C26 119.19(10)
C22 C21 N2 121.07(10)
C26 C21 N2 119.62(10)
C23 C22 C21 120.95(12)
C23 C22 H22 119.5
C21 C22 H22 119.5
C24 C23 C22 120.29(12)
C24 C23 H23 119.9
C22 C23 H23 119.9
C25 C24 C23 119.11(11)
C25 C24 H24 120.4
C23 C24 H24 120.4
C24 C25 C26 122.04(12)
C24 C25 H25 119.0
C26 C25 H25 119.0
C25 C26 C21 118.36(11)
C25 C26 C27 118.04(11)
C21 C26 C27 123.52(10)
C28 C27 C26 128.09(11)
C28 C27 H27 116.0
C26 C27 H27 116.0
C27 C28 C29 127.15(11)
C27 C28 H28 116.4
C29 C28 H28 116.4
C30 C29 C34 118.46(10)
C30 C29 C28 118.21(10)
C34 C29 C28 123.29(10)
C31 C30 C29 121.91(11)
C31 C30 H30 119.0
C29 C30 H30 119.0
C30 C31 C32 119.36(10)
C30 C31 H31 120.3
C32 C31 H31 120.3
C31 C32 C33 120.08(11)
C31 C32 H32 120.0
C33 C32 H32 120.0
C32 C33 C34 120.95(11)
C32 C33 H33 119.5
C34 C33 H33 119.5
C33 C34 C29 119.24(10)
C33 C34 N2 120.72(10)
C29 C34 N2 119.81(10)

loop_
_geom_bond_atom_site_label_1
_geom_bond_atom_site_label_2
_geom_bond_distance
N1 C12 1.4059(14)
N1 C1 1.4130(14)
N1 H1 0.877(12)
C1 C2 1.3969(15)
C1 C6 1.4124(15)
C2 C3 1.3909(16)
C2 H2 0.9500
C3 C4 1.3885(17)
C3 H3 0.9500
C4 C5 1.3851(17)
C4 H4 0.9500
C5 C6 1.3974(16)
C5 H5 0.9500
C6 C7 1.4740(16)
C7 C8 1.3236(17)
C7 H7 0.9500
C8 H8A 0.9500
C8 H8B 0.9500
C11 C16 1.3984(15)
C11 C12 1.4052(15)
C11 N2 1.4412(13)
C12 C13 1.4007(15)
C13 C14 1.3867(16)
C13 H13 0.9500
C14 C15 1.3910(16)
C14 H14 0.9500
C15 C16 1.3877(16)
C15 H15 0.9500
C16 H16 0.9500
N2 C21 1.4344(14)
N2 C34 1.4366(14)
C21 C22 1.3943(17)
C21 C26 1.4102(16)
C22 C23 1.3908(17)
C22 H22 0.9500
C23 C24 1.384(2)
C23 H23 0.9500
C24 C25 1.380(2)
C24 H24 0.9500
C25 C26 1.4027(17)
C25 H25 0.9500
C26 C27 1.4626(18)
C27 C28 1.3350(18)
C27 H27 0.9500
C28 C29 1.4640(16)
C28 H28 0.9500
C29 C30 1.4003(16)
C29 C34 1.4127(15)
C30 C31 1.3827(17)
C30 H30 0.9500
C31 C32 1.3864(17)
C31 H31 0.9500
C32 C33 1.3923(16)
C32 H32 0.9500
C33 C34 1.3960(16)
C33 H33 0.9500

loop_
_geom_hbond_atom_site_label_D
_geom_hbond_atom_site_label_H
_geom_hbond_atom_site_label_A
_geom_hbond_distance_DH
_geom_hbond_distance_HA
_geom_hbond_distance_DA
_geom_hbond_angle_DHA
N1 H1 N2 0.877(12) 2.343(13) 2.7657(13) 109.8(10)

loop_
_cod_related_entry_id
_cod_related_entry_database
_cod_related_entry_code
1 ChemSpider 30660668
